data_4310553
loop_
_publ_author_name
'Bronya Clare'
'Niladri Sarker'
'Richard Shoemaker'
'John R. Hagadorn'

_publ_contact_author_address '215 UCB, Boulder, CO, 80309-0215, USA'
_publ_contact_author_name 'John R. Hagadorn'
_publ_section_title
;
 Synthesis and Characterization of Binucleating Bis(amidinate) Ligands and
 Their Dialuminum Complexes
;
_journal_name_full 'Inorganic Chemistry'
_journal_page_first 1159
_journal_page_last 1166
_journal_paper_doi 10.1021/ic035035p
_journal_volume 43
_journal_year 2004
_chemical_formula_sum 'C29 H42 N4 O'
_chemical_formula_weight 462.67
_chemical_name_common iPr-L-Xan-H2
_chemical_name_systematic
; 
 ? 
;
_space_group_IT_number 14
_symmetry_cell_setting monoclinic
_symmetry_space_group_name_Hall '-P 2ybc'
_symmetry_space_group_name_H-M 'P 1 21/c 1'
_atom_sites_solution_hydrogens geom
_atom_sites_solution_primary direct
_atom_sites_solution_secondary difmap
_audit_creation_method SHELXL-97
_cell_angle_alpha 90.00
_cell_angle_beta 96.24(3)
_cell_angle_gamma 90.00
_cell_formula_units_Z 4
_cell_length_a 10.272(2)
_cell_length_b 19.329(4)
_cell_length_c 13.991(3)
_cell_measurement_reflns_used 4617
_cell_measurement_temperature 134(2)
_cell_measurement_theta_max 31.34
_cell_measurement_theta_min 2.257
_cell_volume 2761.4(10)
_computing_cell_refinement 'SAINT, Bruker'
_computing_data_collection 'SMART, Bruker'
_computing_data_reduction 'SAINT, Bruker'
_computing_molecular_graphics 'SHELXTL, Bruker'
_computing_structure_refinement 'SHELXL-97 (Sheldrick, 1997)'
_computing_structure_solution 'SHELXS-97 (Sheldrick, 1990)'
_diffrn_ambient_temperature 134(2)
_diffrn_measured_fraction_theta_full 1.000
_diffrn_measured_fraction_theta_max 1.000
_diffrn_measurement_device_type 'Siemens SMART CCD'
_diffrn_measurement_method '\w scans'
_diffrn_radiation_monochromator graphite
_diffrn_radiation_source 'fine-focus sealed tube'
_diffrn_radiation_type MoK\a
_diffrn_radiation_wavelength 0.71073
_diffrn_reflns_av_R_equivalents 0.0478
_diffrn_reflns_av_sigmaI/netI 0.0452
_diffrn_reflns_limit_h_max 10
_diffrn_reflns_limit_h_min -12
_diffrn_reflns_limit_k_max 23
_diffrn_reflns_limit_k_min -22
_diffrn_reflns_limit_l_max 15
_diffrn_reflns_limit_l_min -16
_diffrn_reflns_number 15313
_diffrn_reflns_theta_full 25.02
_diffrn_reflns_theta_max 25.02
_diffrn_reflns_theta_min 2.11
_exptl_absorpt_coefficient_mu 0.068
_exptl_absorpt_correction_type multi-scan
_exptl_absorpt_process_details 'none applied'
_exptl_crystal_colour colorless
_exptl_crystal_density_diffrn 1.113
_exptl_crystal_density_method 'not measured'
_exptl_crystal_description irregular
_exptl_crystal_F_000 1008
_exptl_crystal_size_max 0.5
_exptl_crystal_size_mid 0.4
_exptl_crystal_size_min 0.2
_refine_diff_density_max 0.131
_refine_diff_density_min -0.246
_refine_diff_density_rms 0.042
_refine_ls_extinction_method none
_refine_ls_goodness_of_fit_ref 1.002
_refine_ls_hydrogen_treatment mixed
_refine_ls_matrix_type full
_refine_ls_number_parameters 325
_refine_ls_number_reflns 4875
_refine_ls_number_restraints 0
_refine_ls_restrained_S_all 1.002
_refine_ls_R_factor_all 0.0832
_refine_ls_R_factor_gt 0.0475
_refine_ls_shift/su_max 0.000
_refine_ls_shift/su_mean 0.000
_refine_ls_structure_factor_coef Fsqd
_refine_ls_weighting_details 'calc w=1/[\s^2^(Fo^2^)+(0.0747P)^2^+0.0000P] where P=(Fo^2^+2Fc^2^)/3'
_refine_ls_weighting_scheme calc
_refine_ls_wR_factor_gt 0.1153
_refine_ls_wR_factor_ref 0.1325
_reflns_number_gt 3223
_reflns_number_total 4875
_reflns_threshold_expression >2sigma(I)
_cod_data_source_file ic035035psi20031120_045438_2.cif
_cod_data_source_block jrh009
_cod_original_cell_volume 2761.5(10)
_cod_database_code 4310553

loop_
_symmetry_equiv_pos_as_xyz
'x, y, z'
'-x, y+1/2, -z+1/2'
'-x, -y, -z'
'x, -y-1/2, z-1/2'

loop_
_atom_site_label
_atom_site_type_symbol
_atom_site_fract_x
_atom_site_fract_y
_atom_site_fract_z
_atom_site_U_iso_or_equiv
_atom_site_adp_type
_atom_site_occupancy
_atom_site_symmetry_multiplicity
_atom_site_calc_flag
_atom_site_refinement_flags
_atom_site_disorder_assembly
_atom_site_disorder_group
O1 O 0.18198(11) 0.21723(6) 0.88203(8) 0.0281(3) Uani 1 1 d . . .
N1 N 0.40112(15) 0.34211(8) 1.00111(10) 0.0338(4) Uani 1 1 d . . .
N2 N 0.38707(16) 0.33730(8) 0.83651(11) 0.0322(4) Uani 1 1 d . . .
H2 H 0.3910(19) 0.3120(11) 0.7878(14) 0.043(6) Uiso 1 1 d . . .
N3 N -0.05714(14) 0.33292(8) 0.77067(10) 0.0292(4) Uani 1 1 d . . .
N4 N -0.05840(16) 0.31994(9) 0.93376(11) 0.0344(4) Uani 1 1 d . . .
H4 H -0.0634(19) 0.2916(11) 0.9798(14) 0.044(6) Uiso 1 1 d . . .
C1 C 0.5064(2) 0.34819(13) 1.16372(15) 0.0597(7) Uani 1 1 d . . .
H1A H 0.5934 0.3455 1.1413 0.090 Uiso 1 1 calc R . .
H1B H 0.5095 0.3280 1.2282 0.090 Uiso 1 1 calc R . .
H1C H 0.4794 0.3967 1.1659 0.090 Uiso 1 1 calc R . .
C2 C 0.4092(2) 0.30864(10) 1.09532(13) 0.0388(5) Uani 1 1 d . . .
H2A H 0.4396 0.2598 1.0898 0.047 Uiso 1 1 calc R . .
C3 C 0.2748(2) 0.30920(13) 1.13011(14) 0.0533(6) Uani 1 1 d . . .
H3A H 0.2450 0.3571 1.1353 0.080 Uiso 1 1 calc R . .
H3B H 0.2792 0.2869 1.1933 0.080 Uiso 1 1 calc R . .
H3C H 0.2132 0.2840 1.0843 0.080 Uiso 1 1 calc R . .
C4 C 0.2577(2) 0.44390(11) 0.84637(15) 0.0471(6) Uani 1 1 d . . .
H4A H 0.1873 0.4272 0.7991 0.071 Uiso 1 1 calc R . .
H4B H 0.2631 0.4944 0.8425 0.071 Uiso 1 1 calc R . .
H4C H 0.2392 0.4304 0.9111 0.071 Uiso 1 1 calc R . .
C5 C 0.38701(19) 0.41239(10) 0.82535(14) 0.0370(5) Uani 1 1 d . . .
H5 H 0.4578 0.4318 0.8724 0.044 Uiso 1 1 calc R . .
C6 C 0.4197(2) 0.42948(12) 0.72457(15) 0.0530(6) Uani 1 1 d . . .
H6A H 0.5037 0.4083 0.7142 0.080 Uiso 1 1 calc R . .
H6B H 0.4257 0.4798 0.7174 0.080 Uiso 1 1 calc R . .
H6C H 0.3508 0.4114 0.6772 0.080 Uiso 1 1 calc R . .
C7 C 0.39646(16) 0.30572(9) 0.92459(12) 0.0270(4) Uani 1 1 d . . .
C8 C 0.40887(17) 0.22863(9) 0.92063(12) 0.0269(4) Uani 1 1 d . . .
C9 C 0.53293(17) 0.19960(10) 0.93978(12) 0.0316(4) Uani 1 1 d . . .
H9 H 0.6070 0.2288 0.9532 0.038 Uiso 1 1 calc R . .
C10 C 0.54938(18) 0.12848(10) 0.93949(12) 0.0334(5) Uani 1 1 d . . .
H10 H 0.6342 0.1090 0.9533 0.040 Uiso 1 1 calc R . .
C11 C 0.44208(18) 0.08619(10) 0.91902(12) 0.0320(4) Uani 1 1 d . . .
H11 H 0.4545 0.0375 0.9188 0.038 Uiso 1 1 calc R . .
C12 C 0.31536(17) 0.11275(9) 0.89857(11) 0.0270(4) Uani 1 1 d . . .
C13 C 0.30181(17) 0.18424(9) 0.90024(11) 0.0250(4) Uani 1 1 d . . .
C14 C 0.18715(19) 0.01903(10) 0.96742(13) 0.0365(5) Uani 1 1 d . . .
H14A H 0.2671 -0.0084 0.9818 0.055 Uiso 1 1 calc R . .
H14B H 0.1118 -0.0120 0.9551 0.055 Uiso 1 1 calc R . .
H14C H 0.1750 0.0489 1.0224 0.055 Uiso 1 1 calc R . .
C15 C 0.19900(17) 0.06418(9) 0.87756(12) 0.0288(4) Uani 1 1 d . . .
C16 C 0.21945(19) 0.01677(10) 0.79166(13) 0.0386(5) Uani 1 1 d . . .
H16A H 0.2266 0.0451 0.7344 0.058 Uiso 1 1 calc R . .
H16B H 0.1447 -0.0147 0.7796 0.058 Uiso 1 1 calc R . .
H16C H 0.2999 -0.0102 0.8065 0.058 Uiso 1 1 calc R . .
C17 C 0.07063(17) 0.17762(9) 0.85929(11) 0.0256(4) Uani 1 1 d . . .
C18 C 0.07300(17) 0.10559(9) 0.85495(11) 0.0264(4) Uani 1 1 d . . .
C19 C -0.04630(18) 0.07207(10) 0.83104(12) 0.0319(4) Uani 1 1 d . . .
H19 H -0.0475 0.0230 0.8268 0.038 Uiso 1 1 calc R . .
C20 C -0.16268(18) 0.10781(10) 0.81331(13) 0.0333(5) Uani 1 1 d . . .
H20 H -0.2426 0.0836 0.7975 0.040 Uiso 1 1 calc R . .
C21 C -0.16204(18) 0.17923(10) 0.81871(12) 0.0312(4) Uani 1 1 d . . .
H21 H -0.2420 0.2040 0.8068 0.037 Uiso 1 1 calc R . .
C22 C -0.04548(17) 0.21520(9) 0.84136(11) 0.0262(4) Uani 1 1 d . . .
C23 C -0.05131(16) 0.29297(9) 0.84382(12) 0.0267(4) Uani 1 1 d . . .
C24 C -0.1851(2) 0.31038(12) 0.61788(13) 0.0459(6) Uani 1 1 d . . .
H24A H -0.2473 0.2799 0.6457 0.069 Uiso 1 1 calc R . .
H24B H -0.1794 0.2971 0.5508 0.069 Uiso 1 1 calc R . .
H24C H -0.2152 0.3584 0.6204 0.069 Uiso 1 1 calc R . .
C25 C -0.05068(18) 0.30363(10) 0.67489(12) 0.0310(4) Uani 1 1 d . . .
H25 H -0.0253 0.2537 0.6806 0.037 Uiso 1 1 calc R . .
C26 C 0.0512(2) 0.34337(11) 0.62686(13) 0.0426(5) Uani 1 1 d . . .
H26A H 0.0286 0.3926 0.6247 0.064 Uiso 1 1 calc R . .
H26B H 0.0538 0.3261 0.5612 0.064 Uiso 1 1 calc R . .
H26C H 0.1373 0.3371 0.6635 0.064 Uiso 1 1 calc R . .
C27 C -0.2373(2) 0.40492(12) 0.92542(15) 0.0499(6) Uani 1 1 d . . .
H27A H -0.2640 0.3903 0.8591 0.075 Uiso 1 1 calc R . .
H27B H -0.2555 0.4544 0.9320 0.075 Uiso 1 1 calc R . .
H27C H -0.2864 0.3785 0.9693 0.075 Uiso 1 1 calc R . .
C28 C -0.09200(18) 0.39198(10) 0.94991(13) 0.0336(5) Uani 1 1 d . . .
H28 H -0.0437 0.4215 0.9069 0.040 Uiso 1 1 calc R . .
C29 C -0.0459(2) 0.41105(12) 1.05333(14) 0.0561(6) Uani 1 1 d . . .
H29A H -0.0878 0.3806 1.0968 0.084 Uiso 1 1 calc R . .
H29B H -0.0694 0.4592 1.0651 0.084 Uiso 1 1 calc R . .
H29C H 0.0494 0.4057 1.0648 0.084 Uiso 1 1 calc R . .

loop_
_atom_site_aniso_label
_atom_site_aniso_U_11
_atom_site_aniso_U_22
_atom_site_aniso_U_33
_atom_site_aniso_U_23
_atom_site_aniso_U_13
_atom_site_aniso_U_12
O1 0.0241(7) 0.0241(7) 0.0353(7) -0.0004(5) -0.0001(5) 0.0014(5)
N1 0.0393(10) 0.0304(9) 0.0302(9) -0.0017(7) -0.0020(7) -0.0004(7)
N2 0.0410(10) 0.0279(9) 0.0277(9) 0.0024(7) 0.0035(7) -0.0018(7)
N3 0.0320(9) 0.0271(9) 0.0285(8) -0.0010(7) 0.0031(7) 0.0018(7)
N4 0.0494(11) 0.0276(9) 0.0263(9) -0.0002(7) 0.0049(8) 0.0070(8)
C1 0.0502(15) 0.092(2) 0.0343(12) -0.0033(12) -0.0068(11) -0.0015(13)
C2 0.0505(13) 0.0381(12) 0.0268(10) -0.0006(8) -0.0007(9) 0.0076(10)
C3 0.0566(15) 0.0665(17) 0.0365(12) 0.0010(11) 0.0043(10) -0.0069(12)
C4 0.0523(14) 0.0387(13) 0.0499(13) 0.0079(10) 0.0036(10) 0.0116(10)
C5 0.0376(12) 0.0295(11) 0.0429(11) 0.0082(9) 0.0003(9) -0.0030(9)
C6 0.0526(14) 0.0518(15) 0.0560(14) 0.0250(11) 0.0125(11) -0.0015(11)
C7 0.0237(9) 0.0273(11) 0.0295(10) 0.0016(8) 0.0006(8) -0.0003(8)
C8 0.0300(10) 0.0271(11) 0.0232(9) 0.0007(7) 0.0016(8) 0.0008(8)
C9 0.0268(10) 0.0369(12) 0.0306(10) 0.0013(8) 0.0011(8) 0.0008(9)
C10 0.0295(11) 0.0348(12) 0.0353(11) 0.0019(8) 0.0008(8) 0.0085(9)
C11 0.0357(11) 0.0283(11) 0.0318(10) 0.0012(8) 0.0026(8) 0.0065(9)
C12 0.0321(11) 0.0265(10) 0.0227(9) 0.0007(7) 0.0044(8) 0.0016(8)
C13 0.0265(10) 0.0264(10) 0.0218(9) 0.0009(7) 0.0018(7) 0.0032(8)
C14 0.0395(12) 0.0293(11) 0.0410(11) 0.0062(8) 0.0064(9) 0.0023(9)
C15 0.0336(10) 0.0242(10) 0.0290(10) 0.0000(7) 0.0047(8) 0.0012(8)
C16 0.0424(12) 0.0331(12) 0.0408(12) -0.0098(9) 0.0070(9) 0.0019(9)
C17 0.0287(10) 0.0252(10) 0.0229(9) -0.0006(7) 0.0036(7) -0.0028(8)
C18 0.0320(10) 0.0255(10) 0.0220(9) -0.0016(7) 0.0045(8) -0.0014(8)
C19 0.0391(11) 0.0250(10) 0.0313(10) 0.0002(8) 0.0033(8) -0.0034(9)
C20 0.0295(11) 0.0327(11) 0.0372(11) -0.0002(8) 0.0012(8) -0.0050(8)
C21 0.0289(11) 0.0337(11) 0.0305(10) 0.0006(8) 0.0009(8) 0.0011(8)
C22 0.0301(10) 0.0267(10) 0.0217(9) 0.0011(7) 0.0024(8) 0.0005(8)
C23 0.0233(10) 0.0276(10) 0.0293(10) -0.0007(8) 0.0031(8) 0.0015(8)
C24 0.0469(13) 0.0518(14) 0.0368(12) -0.0043(9) -0.0050(10) 0.0025(11)
C25 0.0392(11) 0.0278(11) 0.0260(10) -0.0002(8) 0.0033(8) 0.0032(8)
C26 0.0535(14) 0.0396(13) 0.0365(11) -0.0001(9) 0.0135(10) -0.0010(10)
C27 0.0467(14) 0.0491(14) 0.0549(14) -0.0045(11) 0.0102(11) 0.0106(11)
C28 0.0391(11) 0.0282(11) 0.0337(11) -0.0029(8) 0.0055(9) 0.0054(9)
C29 0.0773(17) 0.0478(14) 0.0409(13) -0.0151(11) -0.0047(11) 0.0173(13)

loop_
_atom_type_symbol
_atom_type_description
_atom_type_scat_dispersion_real
_atom_type_scat_dispersion_imag
_atom_type_scat_source
C C 0.0033 0.0016 'International Tables Vol C Tables 4.2.6.8 and 6.1.1.4'
H H 0.0000 0.0000 'International Tables Vol C Tables 4.2.6.8 and 6.1.1.4'
N N 0.0061 0.0033 'International Tables Vol C Tables 4.2.6.8 and 6.1.1.4'
O O 0.0106 0.0060 'International Tables Vol C Tables 4.2.6.8 and 6.1.1.4'

loop_
_geom_angle_atom_site_label_1
_geom_angle_atom_site_label_2
_geom_angle_atom_site_label_3
_geom_angle
_geom_angle_site_symmetry_1
_geom_angle_site_symmetry_3
_geom_angle_publ_flag
C17 O1 C13 118.90(14) . . ?
C7 N1 C2 120.33(16) . . ?
C7 N2 C5 122.59(16) . . ?
C23 N3 C25 119.79(15) . . ?
C23 N4 C28 122.84(16) . . ?
N1 C2 C3 108.84(16) . . ?
N1 C2 C1 108.36(17) . . ?
C3 C2 C1 110.84(17) . . ?
N2 C5 C4 111.61(16) . . ?
N2 C5 C6 108.51(16) . . ?
C4 C5 C6 112.23(16) . . ?
N1 C7 N2 120.09(17) . . ?
N1 C7 C8 125.70(16) . . ?
N2 C7 C8 114.10(15) . . ?
C9 C8 C13 118.35(17) . . ?
C9 C8 C7 118.30(16) . . ?
C13 C8 C7 123.34(16) . . ?
C10 C9 C8 120.60(17) . . ?
C11 C10 C9 119.64(17) . . ?
C10 C11 C12 122.04(18) . . ?
C13 C12 C11 117.00(16) . . ?
C13 C12 C15 122.57(16) . . ?
C11 C12 C15 120.42(16) . . ?
O1 C13 C12 122.92(15) . . ?
O1 C13 C8 114.72(15) . . ?
C12 C13 C8 122.37(16) . . ?
C12 C15 C18 110.30(15) . . ?
C12 C15 C16 110.23(14) . . ?
C18 C15 C16 109.53(14) . . ?
C12 C15 C14 108.69(14) . . ?
C18 C15 C14 108.95(14) . . ?
C16 C15 C14 109.11(15) . . ?
O1 C17 C18 122.98(15) . . ?
O1 C17 C22 114.97(15) . . ?
C18 C17 C22 122.05(16) . . ?
C17 C18 C19 117.09(16) . . ?
C17 C18 C15 122.25(16) . . ?
C19 C18 C15 120.64(16) . . ?
C20 C19 C18 122.16(18) . . ?
C19 C20 C21 119.42(18) . . ?
C20 C21 C22 120.69(17) . . ?
C21 C22 C17 118.59(17) . . ?
C21 C22 C23 117.97(16) . . ?
C17 C22 C23 123.44(16) . . ?
N3 C23 N4 120.17(17) . . ?
N3 C23 C22 125.70(15) . . ?
N4 C23 C22 114.01(15) . . ?
N3 C25 C26 108.24(15) . . ?
N3 C25 C24 108.52(15) . . ?
C26 C25 C24 110.83(16) . . ?
N4 C28 C27 111.50(16) . . ?
N4 C28 C29 108.96(15) . . ?
C27 C28 C29 111.91(16) . . ?

loop_
_geom_bond_atom_site_label_1
_geom_bond_atom_site_label_2
_geom_bond_distance
_geom_bond_site_symmetry_2
_geom_bond_publ_flag
O1 C17 1.384(2) . ?
O1 C13 1.385(2) . ?
N1 C7 1.277(2) . ?
N1 C2 1.462(2) . ?
N2 C7 1.369(2) . ?
N2 C5 1.460(2) . ?
N3 C23 1.278(2) . ?
N3 C25 1.463(2) . ?
N4 C23 1.371(2) . ?
N4 C28 1.458(2) . ?
C1 C2 1.514(3) . ?
C2 C3 1.512(3) . ?
C4 C5 1.519(3) . ?
C5 C6 1.521(3) . ?
C7 C8 1.497(2) . ?
C8 C9 1.392(2) . ?
C8 C13 1.400(2) . ?
C9 C10 1.385(2) . ?
C10 C11 1.377(3) . ?
C11 C12 1.400(2) . ?
C12 C13 1.389(2) . ?
C12 C15 1.523(2) . ?
C14 C15 1.546(2) . ?
C15 C18 1.525(2) . ?
C15 C16 1.544(2) . ?
C17 C18 1.394(2) . ?
C17 C22 1.396(2) . ?
C18 C19 1.394(2) . ?
C19 C20 1.380(3) . ?
C20 C21 1.383(3) . ?
C21 C22 1.391(2) . ?
C22 C23 1.505(2) . ?
C24 C25 1.524(3) . ?
C25 C26 1.513(3) . ?
C27 C28 1.516(3) . ?
C28 C29 1.518(3) . ?

loop_
_geom_torsion_atom_site_label_1
_geom_torsion_atom_site_label_2
_geom_torsion_atom_site_label_3
_geom_torsion_atom_site_label_4
_geom_torsion
_geom_torsion_site_symmetry_1
_geom_torsion_site_symmetry_2
_geom_torsion_site_symmetry_3
_geom_torsion_site_symmetry_4
_geom_torsion_publ_flag
C7 N1 C2 C3 -101.2(2) . . . . ?
C7 N1 C2 C1 138.22(19) . . . . ?
C7 N2 C5 C4 -74.0(2) . . . . ?
C7 N2 C5 C6 161.86(17) . . . . ?
C2 N1 C7 N2 179.07(16) . . . . ?
C2 N1 C7 C8 -5.1(3) . . . . ?
C5 N2 C7 N1 2.4(3) . . . . ?
C5 N2 C7 C8 -173.93(16) . . . . ?
N1 C7 C8 C9 -76.6(2) . . . . ?
N2 C7 C8 C9 99.51(19) . . . . ?
N1 C7 C8 C13 102.3(2) . . . . ?
N2 C7 C8 C13 -81.6(2) . . . . ?
C13 C8 C9 C10 -0.6(2) . . . . ?
C7 C8 C9 C10 178.33(15) . . . . ?
C8 C9 C10 C11 0.7(3) . . . . ?
C9 C10 C11 C12 -0.2(3) . . . . ?
C10 C11 C12 C13 -0.3(3) . . . . ?
C10 C11 C12 C15 -179.20(15) . . . . ?
C17 O1 C13 C12 -1.3(2) . . . . ?
C17 O1 C13 C8 178.75(13) . . . . ?
C11 C12 C13 O1 -179.53(14) . . . . ?
C15 C12 C13 O1 -0.7(2) . . . . ?
C11 C12 C13 C8 0.4(2) . . . . ?
C15 C12 C13 C8 179.28(15) . . . . ?
C9 C8 C13 O1 179.99(14) . . . . ?
C7 C8 C13 O1 1.1(2) . . . . ?
C9 C8 C13 C12 0.0(2) . . . . ?
C7 C8 C13 C12 -178.86(15) . . . . ?
C13 C12 C15 C18 2.7(2) . . . . ?
C11 C12 C15 C18 -178.48(14) . . . . ?
C13 C12 C15 C16 123.79(17) . . . . ?
C11 C12 C15 C16 -57.4(2) . . . . ?
C13 C12 C15 C14 -116.68(18) . . . . ?
C11 C12 C15 C14 62.1(2) . . . . ?
C13 O1 C17 C18 0.8(2) . . . . ?
C13 O1 C17 C22 -179.53(13) . . . . ?
O1 C17 C18 C19 -179.91(14) . . . . ?
C22 C17 C18 C19 0.5(2) . . . . ?
O1 C17 C18 C15 1.6(2) . . . . ?
C22 C17 C18 C15 -178.04(15) . . . . ?
C12 C15 C18 C17 -3.1(2) . . . . ?
C16 C15 C18 C17 -124.63(17) . . . . ?
C14 C15 C18 C17 116.09(17) . . . . ?
C12 C15 C18 C19 178.42(14) . . . . ?
C16 C15 C18 C19 56.9(2) . . . . ?
C14 C15 C18 C19 -62.3(2) . . . . ?
C17 C18 C19 C20 -0.7(2) . . . . ?
C15 C18 C19 C20 177.80(15) . . . . ?
C18 C19 C20 C21 0.4(3) . . . . ?
C19 C20 C21 C22 0.3(3) . . . . ?
C20 C21 C22 C17 -0.5(2) . . . . ?
C20 C21 C22 C23 178.62(15) . . . . ?
O1 C17 C22 C21 -179.51(14) . . . . ?
C18 C17 C22 C21 0.1(2) . . . . ?
O1 C17 C22 C23 1.4(2) . . . . ?
C18 C17 C22 C23 -178.95(15) . . . . ?
C25 N3 C23 N4 -179.45(16) . . . . ?
C25 N3 C23 C22 -3.6(3) . . . . ?
C28 N4 C23 N3 9.4(3) . . . . ?
C28 N4 C23 C22 -166.87(16) . . . . ?
C21 C22 C23 N3 -80.5(2) . . . . ?
C17 C22 C23 N3 98.6(2) . . . . ?
C21 C22 C23 N4 95.54(19) . . . . ?
C17 C22 C23 N4 -85.4(2) . . . . ?
C23 N3 C25 C26 -130.22(18) . . . . ?
C23 N3 C25 C24 109.44(19) . . . . ?
C23 N4 C28 C27 75.6(2) . . . . ?
C23 N4 C28 C29 -160.37(18) . . . . ?

loop_
_cod_related_entry_id
_cod_related_entry_database
_cod_related_entry_code
1 ChemSpider 30660877
